data_4120729
loop_
_publ_author_name
'Gyeongshin Choi'
'Hayato Tsurugi'
'Kazushi Mashima'

_publ_section_title
;
 Hemilabile N-Xylyl-N'-methylperimidine Carbene Iridium Complexes as
 Catalysts for C-H Activation and Dehydrogenative Silylation: Dual Role of
 N-Xylyl Moiety for ortho-C-H Bond Activation and Reductive Bond Cleavage
;
_journal_name_full 'Journal of the American Chemical Society'
_journal_page_first 13149
_journal_page_last 13161
_journal_paper_doi 10.1021/ja406519u
_journal_volume 135
_journal_year 2013
_chemical_formula_moiety 'C30 H27 Ir N3 O2'
_chemical_formula_sum 'C30 H27 Ir N3 O2'
_chemical_formula_weight 653.77
_chemical_name_common 5d
_chemical_name_systematic
; 
 ? 
;
_space_group_IT_number 2
_symmetry_cell_setting triclinic
_symmetry_Int_Tables_number 2
_symmetry_space_group_name_Hall '-P 1'
_symmetry_space_group_name_H-M 'P -1'
_atom_sites_solution_hydrogens geom
_atom_sites_solution_primary direct
_atom_sites_solution_secondary difmap
_audit_creation_method SHELXL-97
_cell_angle_alpha 78.307(7)
_cell_angle_beta 68.201(7)
_cell_angle_gamma 69.109(7)
_cell_formula_units_Z 2
_cell_length_a 9.6689(17)
_cell_length_b 11.479(2)
_cell_length_c 12.714(3)
_cell_measurement_reflns_used 3133
_cell_measurement_temperature 113(2)
_cell_measurement_theta_max 27.48
_cell_measurement_theta_min 3.38
_cell_volume 1220.1(4)
_computing_cell_refinement CrystalClear
_computing_data_collection 'CrystalClear (Rigaku Inc., 2007)'
_computing_data_reduction CrystalClear
_computing_molecular_graphics 'CrystalStructure 4.0'
_computing_publication_material 'CrystalStructure 4.0 (Rigaku, 2010)'
_computing_structure_refinement 'SHELXL-97 (Sheldrick, 1997)'
_computing_structure_solution 'SHELXS-97 (Sheldrick, 1990)'
_diffrn_ambient_temperature 113(2)
_diffrn_detector_area_resol_mean 7.314
_diffrn_measured_fraction_theta_full 0.974
_diffrn_measured_fraction_theta_max 0.974
_diffrn_measurement_device_type 'Rigaku Mercury70'
_diffrn_measurement_method \w
_diffrn_radiation_monochromator graphite
_diffrn_radiation_source 'fine-focus sealed tube'
_diffrn_radiation_type MoK\a
_diffrn_radiation_wavelength 0.71075
_diffrn_reflns_av_R_equivalents 0.0684
_diffrn_reflns_av_sigmaI/netI 0.0649
_diffrn_reflns_limit_h_max 12
_diffrn_reflns_limit_h_min -12
_diffrn_reflns_limit_k_max 14
_diffrn_reflns_limit_k_min -14
_diffrn_reflns_limit_l_max 15
_diffrn_reflns_limit_l_min -15
_diffrn_reflns_number 10673
_diffrn_reflns_theta_full 26.50
_diffrn_reflns_theta_max 26.50
_diffrn_reflns_theta_min 3.38
_exptl_absorpt_coefficient_mu 5.505
_exptl_absorpt_correction_T_max 0.609
_exptl_absorpt_correction_T_min 0.522
_exptl_absorpt_correction_type multi-scan
_exptl_absorpt_process_details 'REQAB (Rigaku, 1998)'
_exptl_crystal_colour yellow
_exptl_crystal_density_diffrn 1.780
_exptl_crystal_description block
_exptl_crystal_F_000 642
_exptl_crystal_size_max 0.57
_exptl_crystal_size_mid 0.10
_exptl_crystal_size_min 0.09
_refine_diff_density_max 2.478
_refine_diff_density_min -2.031
_refine_diff_density_rms 0.170
_refine_ls_extinction_method none
_refine_ls_goodness_of_fit_ref 1.066
_refine_ls_hydrogen_treatment mixed
_refine_ls_matrix_type full
_refine_ls_number_parameters 330
_refine_ls_number_reflns 4913
_refine_ls_number_restraints 0
_refine_ls_restrained_S_all 1.066
_refine_ls_R_factor_all 0.0358
_refine_ls_R_factor_gt 0.0335
_refine_ls_shift/su_max 0.002
_refine_ls_shift/su_mean 0.000
_refine_ls_structure_factor_coef Fsqd
_refine_ls_weighting_details 'calc w=1/[\s^2^(Fo^2^)+(0.0427P)^2^+0.9578P] where P=(Fo^2^+2Fc^2^)/3'
_refine_ls_weighting_scheme calc
_refine_ls_wR_factor_gt 0.0851
_refine_ls_wR_factor_ref 0.0870
_reflns_number_gt 4618
_reflns_number_total 5046
_reflns_threshold_expression >2sigma(I)
_cod_data_source_file ja406519u_si_001_09.cif
_cod_data_source_block 5d
_cod_original_cell_volume 1220.0(4)
_cod_database_code 4120729

loop_
_symmetry_equiv_pos_as_xyz
'x, y, z'
'-x, -y, -z'

loop_
_atom_site_label
_atom_site_type_symbol
_atom_site_fract_x
_atom_site_fract_y
_atom_site_fract_z
_atom_site_U_iso_or_equiv
_atom_site_adp_type
_atom_site_occupancy
_atom_site_symmetry_multiplicity
_atom_site_calc_flag
_atom_site_refinement_flags
Ir1 Ir 0.717883(18) 0.592428(14) 0.729225(13) 0.01559(8) Uani 1 1 d .
O1 O 0.9672(4) 0.5046(3) 0.7218(3) 0.0207(7) Uani 1 1 d .
O2 O 0.7918(4) 0.4187(3) 0.8393(3) 0.0208(7) Uani 1 1 d .
N1 N 0.6376(4) 0.7114(4) 0.9429(3) 0.0172(8) Uani 1 1 d .
N2 N 0.7444(5) 0.8166(4) 0.7723(3) 0.0162(8) Uani 1 1 d .
N3 N 0.7337(5) 0.4565(4) 0.6303(4) 0.0206(9) Uani 1 1 d .
C1 C 0.6929(5) 0.7163(5) 0.8282(4) 0.0162(9) Uani 1 1 d .
C2 C 0.5727(6) 0.6111(5) 1.0078(4) 0.0234(10) Uani 1 1 d .
H2A H 0.5911 0.5502 0.9563 0.028 Uiso 1 1 calc R
H2B H 0.4599 0.6466 1.0456 0.028 Uiso 1 1 calc R
H2C H 0.6239 0.5693 1.0651 0.028 Uiso 1 1 calc R
C3 C 0.6317(5) 0.8025(4) 1.0057(4) 0.0168(9) Uani 1 1 d .
C4 C 0.5568(6) 0.8046(5) 1.1220(4) 0.0205(10) Uani 1 1 d .
H4 H 0.4972 0.7494 1.1618 0.025 Uiso 1 1 calc R
C5 C 0.5703(6) 0.8894(5) 1.1799(4) 0.0237(11) Uani 1 1 d .
H5 H 0.5168 0.8918 1.2594 0.028 Uiso 1 1 calc R
C6 C 0.6563(6) 0.9680(4) 1.1274(4) 0.0234(11) Uani 1 1 d .
H6 H 0.6653 1.0222 1.1703 0.028 Uiso 1 1 calc R
C7 C 0.7332(6) 0.9693(4) 1.0081(4) 0.0214(10) Uani 1 1 d .
C8 C 0.8297(6) 1.0465(5) 0.9462(5) 0.0248(11) Uani 1 1 d .
H8 H 0.8424 1.1032 0.9843 0.030 Uiso 1 1 calc R
C9 C 0.9035(6) 1.0386(5) 0.8323(5) 0.0257(11) Uani 1 1 d .
H9 H 0.9720 1.0872 0.7930 0.031 Uiso 1 1 calc R
C10 C 0.8821(6) 0.9614(5) 0.7709(4) 0.0241(11) Uani 1 1 d .
H10 H 0.9357 0.9573 0.6915 0.029 Uiso 1 1 calc R
C11 C 0.7818(5) 0.8912(4) 0.8277(4) 0.0192(10) Uani 1 1 d .
C12 C 0.7140(5) 0.8882(4) 0.9471(4) 0.0176(9) Uani 1 1 d .
C13 C 0.7456(5) 0.8402(4) 0.6561(4) 0.0171(9) Uani 1 1 d .
C14 C 0.7215(5) 0.7451(4) 0.6180(4) 0.0153(9) Uani 1 1 d .
C15 C 0.7057(5) 0.7706(5) 0.5081(4) 0.0203(10) Uani 1 1 d .
C16 C 0.7116(6) 0.8846(5) 0.4470(4) 0.0219(10) Uani 1 1 d .
H16 H 0.7019 0.8989 0.3734 0.026 Uiso 1 1 calc R
C17 C 0.7309(6) 0.9781(5) 0.4884(4) 0.0243(10) Uani 1 1 d .
C18 C 0.7494(6) 0.9550(5) 0.5944(4) 0.0208(10) Uani 1 1 d .
H18 H 0.7645 1.0169 0.6248 0.025 Uiso 1 1 calc R
C19 C 0.4895(6) 0.6246(5) 0.7577(4) 0.0189(10) Uani 1 1 d .
C20 C 0.4594(6) 0.5410(5) 0.7069(4) 0.0192(10) Uani 1 1 d .
C21 C 0.5988(6) 0.4494(5) 0.6402(4) 0.0229(10) Uani 1 1 d .
C22 C 0.9300(6) 0.4222(5) 0.7996(4) 0.0231(10) Uani 1 1 d .
C23 C 1.0528(7) 0.3263(6) 0.8456(6) 0.0385(15) Uani 1 1 d .
H23A H 1.1118 0.2585 0.7948 0.046 Uiso 1 1 calc R
H23B H 1.0017 0.2920 0.9215 0.046 Uiso 1 1 calc R
H23C H 1.1245 0.3660 0.8502 0.046 Uiso 1 1 calc R
C24 C 0.3602(5) 0.7092(4) 0.8252(4) 0.0182(9) Uani 1 1 d .
H24 H 0.3756 0.7655 0.8621 0.022 Uiso 1 1 calc R
C25 C 0.2087(6) 0.7137(5) 0.8402(4) 0.0228(10) Uani 1 1 d .
H25 H 0.1224 0.7727 0.8871 0.027 Uiso 1 1 calc R
C26 C 0.1816(6) 0.6333(5) 0.7876(4) 0.0234(10) Uani 1 1 d .
H26 H 0.0774 0.6380 0.7974 0.028 Uiso 1 1 calc R
C27 C 0.3071(6) 0.5462(5) 0.7210(4) 0.0242(11) Uani 1 1 d .
H27 H 0.2900 0.4902 0.6849 0.029 Uiso 1 1 calc R
C28 C 0.8775(6) 0.3693(5) 0.5645(5) 0.0304(12) Uani 1 1 d .
H28A H 0.8516 0.3112 0.5336 0.037 Uiso 1 1 calc R
H28B H 0.9401 0.3222 0.6137 0.037 Uiso 1 1 calc R
H28C H 0.9375 0.4159 0.5020 0.037 Uiso 1 1 calc R
C29 C 0.6772(6) 0.6791(5) 0.4551(4) 0.0258(11) Uani 1 1 d .
H29A H 0.7699 0.6049 0.4389 0.031 Uiso 1 1 calc R
H29B H 0.6566 0.7184 0.3842 0.031 Uiso 1 1 calc R
H29C H 0.5866 0.6543 0.5078 0.031 Uiso 1 1 calc R
C30 C 0.7248(7) 1.1029(5) 0.4241(5) 0.0313(12) Uani 1 1 d .
H30A H 0.6163 1.1499 0.4283 0.038 Uiso 1 1 calc R
H30B H 0.7901 1.0916 0.3445 0.038 Uiso 1 1 calc R
H30C H 0.7640 1.1493 0.4575 0.038 Uiso 1 1 calc R

loop_
_atom_site_aniso_label
_atom_site_aniso_U_11
_atom_site_aniso_U_22
_atom_site_aniso_U_33
_atom_site_aniso_U_23
_atom_site_aniso_U_13
_atom_site_aniso_U_12
Ir1 0.01566(13) 0.01498(11) 0.01843(12) -0.00168(7) -0.00734(9) -0.00537(8)
O1 0.0169(17) 0.0176(16) 0.0284(18) -0.0002(14) -0.0097(15) -0.0049(14)
O2 0.0192(18) 0.0163(16) 0.0243(17) 0.0051(14) -0.0077(15) -0.0055(14)
N1 0.018(2) 0.0198(19) 0.0154(18) 0.0005(15) -0.0063(16) -0.0086(16)
N2 0.020(2) 0.0150(18) 0.0161(18) -0.0013(15) -0.0065(16) -0.0072(16)
N3 0.024(2) 0.018(2) 0.024(2) -0.0012(17) -0.0114(19) -0.0073(18)
C1 0.014(2) 0.019(2) 0.017(2) 0.0021(18) -0.0078(19) -0.0064(19)
C2 0.032(3) 0.023(2) 0.021(2) 0.0006(19) -0.008(2) -0.016(2)
C3 0.017(2) 0.014(2) 0.023(2) -0.0021(18) -0.013(2) -0.0011(18)
C4 0.020(2) 0.022(2) 0.020(2) 0.0036(19) -0.010(2) -0.005(2)
C5 0.025(3) 0.021(2) 0.021(2) -0.0050(19) -0.014(2) 0.005(2)
C6 0.030(3) 0.018(2) 0.024(2) -0.0065(19) -0.018(2) 0.001(2)
C7 0.026(3) 0.016(2) 0.029(3) -0.0028(19) -0.018(2) -0.003(2)
C8 0.025(3) 0.022(2) 0.034(3) -0.010(2) -0.013(2) -0.008(2)
C9 0.024(3) 0.022(2) 0.035(3) -0.003(2) -0.009(2) -0.011(2)
C10 0.024(3) 0.024(3) 0.027(3) 0.000(2) -0.009(2) -0.011(2)
C11 0.019(2) 0.015(2) 0.026(2) 0.0001(18) -0.014(2) -0.0025(19)
C12 0.016(2) 0.017(2) 0.023(2) -0.0016(18) -0.011(2) -0.0034(18)
C13 0.016(2) 0.017(2) 0.021(2) -0.0007(18) -0.0082(19) -0.0057(18)
C14 0.012(2) 0.017(2) 0.014(2) -0.0029(17) 0.0002(18) -0.0044(18)
C15 0.015(2) 0.026(2) 0.018(2) -0.0061(19) -0.0050(19) -0.003(2)
C16 0.021(3) 0.028(3) 0.013(2) 0.0029(19) -0.0070(19) -0.006(2)
C17 0.017(2) 0.024(2) 0.026(2) -0.002(2) -0.005(2) -0.001(2)
C18 0.022(3) 0.020(2) 0.021(2) 0.0003(19) -0.005(2) -0.011(2)
C19 0.023(3) 0.023(2) 0.017(2) 0.0056(19) -0.010(2) -0.014(2)
C20 0.018(2) 0.021(2) 0.020(2) -0.0021(19) -0.005(2) -0.008(2)
C21 0.025(3) 0.023(2) 0.024(2) -0.004(2) -0.010(2) -0.008(2)
C22 0.021(3) 0.023(2) 0.025(2) 0.001(2) -0.007(2) -0.008(2)
C23 0.027(3) 0.032(3) 0.051(4) 0.017(3) -0.019(3) -0.006(3)
C24 0.020(2) 0.019(2) 0.019(2) -0.0004(18) -0.008(2) -0.0094(19)
C25 0.020(2) 0.026(2) 0.022(2) 0.000(2) -0.007(2) -0.008(2)
C26 0.017(2) 0.029(3) 0.029(3) 0.001(2) -0.012(2) -0.010(2)
C27 0.026(3) 0.029(3) 0.027(2) 0.001(2) -0.014(2) -0.014(2)
C28 0.026(3) 0.026(3) 0.038(3) -0.014(2) -0.010(2) -0.001(2)
C29 0.032(3) 0.028(3) 0.023(2) -0.002(2) -0.014(2) -0.010(2)
C30 0.032(3) 0.027(3) 0.027(3) 0.003(2) -0.008(2) -0.006(2)

loop_
_atom_type_symbol
_atom_type_description
_atom_type_scat_dispersion_real
_atom_type_scat_dispersion_imag
_atom_type_scat_source
C C 0.0033 0.0016 'International Tables Vol C Tables 4.2.6.8 and 6.1.1.4'
H H 0.0000 0.0000 'International Tables Vol C Tables 4.2.6.8 and 6.1.1.4'
Ir Ir -1.4442 7.9887 'International Tables Vol C Tables 4.2.6.8 and 6.1.1.4'
N N 0.0061 0.0033 'International Tables Vol C Tables 4.2.6.8 and 6.1.1.4'
O O 0.0106 0.0060 'International Tables Vol C Tables 4.2.6.8 and 6.1.1.4'

loop_
_geom_angle_atom_site_label_1
_geom_angle_atom_site_label_2
_geom_angle_atom_site_label_3
_geom_angle
C1 Ir1 C19 97.29(19)
C1 Ir1 C14 79.15(18)
C19 Ir1 C14 91.84(18)
C1 Ir1 N3 176.70(15)
C19 Ir1 N3 80.24(18)
C14 Ir1 N3 103.05(17)
C1 Ir1 O1 89.67(16)
C19 Ir1 O1 163.92(16)
C14 Ir1 O1 103.73(16)
N3 Ir1 O1 92.17(14)
C1 Ir1 O2 97.88(15)
C19 Ir1 O2 105.93(15)
C14 Ir1 O2 162.23(16)
N3 Ir1 O2 80.77(14)
O1 Ir1 O2 58.57(12)
C1 Ir1 C22 93.40(17)
C19 Ir1 C22 135.04(17)
C14 Ir1 C22 133.10(17)
N3 Ir1 C22 86.88(16)
O1 Ir1 C22 29.45(14)
O2 Ir1 C22 29.16(14)
C22 O1 Ir1 90.5(3)
C22 O2 Ir1 90.1(3)
C1 N1 C3 123.3(4)
C1 N1 C2 119.8(4)
C3 N1 C2 116.9(4)
C1 N2 C11 122.2(4)
C1 N2 C13 112.6(4)
C11 N2 C13 125.1(4)
C21 N3 C28 120.4(4)
C21 N3 Ir1 113.3(4)
C28 N3 Ir1 126.1(3)
N1 C1 N2 116.8(4)
N1 C1 Ir1 127.9(4)
N2 C1 Ir1 115.2(3)
N1 C2 H2A 109.5
N1 C2 H2B 109.5
H2A C2 H2B 109.5
N1 C2 H2C 109.5
H2A C2 H2C 109.5
H2B C2 H2C 109.5
C4 C3 C12 120.0(4)
C4 C3 N1 122.3(4)
C12 C3 N1 117.5(4)
C3 C4 C5 118.8(5)
C3 C4 H4 120.6
C5 C4 H4 120.6
C6 C5 C4 122.7(5)
C6 C5 H5 118.6
C4 C5 H5 118.6
C5 C6 C7 119.8(4)
C5 C6 H6 120.1
C7 C6 H6 120.1
C6 C7 C12 118.1(5)
C6 C7 C8 123.7(4)
C12 C7 C8 118.2(5)
C9 C8 C7 119.8(5)
C9 C8 H8 120.1
C7 C8 H8 120.1
C8 C9 C10 122.3(5)
C8 C9 H9 118.8
C10 C9 H9 118.8
C11 C10 C9 119.0(5)
C11 C10 H10 120.5
C9 C10 H10 120.5
C10 C11 C12 120.4(4)
C10 C11 N2 123.3(4)
C12 C11 N2 116.3(4)
C3 C12 C11 119.9(4)
C3 C12 C7 120.2(4)
C11 C12 C7 119.9(4)
C18 C13 C14 123.7(4)
C18 C13 N2 121.9(4)
C14 C13 N2 113.8(4)
C13 C14 C15 115.5(4)
C13 C14 Ir1 113.7(3)
C15 C14 Ir1 130.8(4)
C16 C15 C14 120.2(4)
C16 C15 C29 117.5(4)
C14 C15 C29 122.3(4)
C17 C16 C15 122.9(4)
C17 C16 H16 118.5
C15 C16 H16 118.5
C16 C17 C18 118.2(5)
C16 C17 C30 121.5(5)
C18 C17 C30 120.3(5)
C17 C18 C13 119.4(5)
C17 C18 H18 120.3
C13 C18 H18 120.3
C24 C19 C20 116.7(4)
C24 C19 Ir1 129.4(4)
C20 C19 Ir1 113.7(4)
C27 C20 C19 121.8(5)
C27 C20 C21 123.0(5)
C19 C20 C21 115.2(4)
N3 C21 C20 117.2(4)
O2 C22 O1 120.7(4)
O2 C22 C23 119.2(5)
O1 C22 C23 120.1(4)
O2 C22 Ir1 60.8(2)
O1 C22 Ir1 60.1(2)
C23 C22 Ir1 177.1(4)
C22 C23 H23A 109.5
C22 C23 H23B 109.5
H23A C23 H23B 109.5
C22 C23 H23C 109.5
H23A C23 H23C 109.5
H23B C23 H23C 109.5
C19 C24 C25 121.5(4)
C19 C24 H24 119.3
C25 C24 H24 119.3
C26 C25 C24 121.0(5)
C26 C25 H25 119.5
C24 C25 H25 119.5
C27 C26 C25 119.4(4)
C27 C26 H26 120.3
C25 C26 H26 120.3
C26 C27 C20 119.6(5)
C26 C27 H27 120.2
C20 C27 H27 120.2
N3 C28 H28A 109.5
N3 C28 H28B 109.5
H28A C28 H28B 109.5
N3 C28 H28C 109.5
H28A C28 H28C 109.5
H28B C28 H28C 109.5
C15 C29 H29A 109.5
C15 C29 H29B 109.5
H29A C29 H29B 109.5
C15 C29 H29C 109.5
H29A C29 H29C 109.5
H29B C29 H29C 109.5
C17 C30 H30A 109.5
C17 C30 H30B 109.5
H30A C30 H30B 109.5
C17 C30 H30C 109.5
H30A C30 H30C 109.5
H30B C30 H30C 109.5

loop_
_geom_bond_atom_site_label_1
_geom_bond_atom_site_label_2
_geom_bond_distance
Ir1 C1 1.980(5)
Ir1 C19 2.005(5)
Ir1 C14 2.018(5)
Ir1 N3 2.126(4)
Ir1 O1 2.230(3)
Ir1 O2 2.245(3)
Ir1 C22 2.573(5)
O1 C22 1.265(6)
O2 C22 1.254(6)
N1 C1 1.351(6)
N1 C3 1.413(6)
N1 C2 1.465(6)
N2 C1 1.376(6)
N2 C11 1.421(6)
N2 C13 1.442(5)
N3 C21 1.294(6)
N3 C28 1.455(7)
C2 H2A 0.9800
C2 H2B 0.9800
C2 H2C 0.9800
C3 C4 1.385(6)
C3 C12 1.405(7)
C4 C5 1.400(7)
C4 H4 0.9500
C5 C6 1.353(8)
C5 H5 0.9500
C6 C7 1.419(7)
C6 H6 0.9500
C7 C12 1.424(6)
C7 C8 1.428(7)
C8 C9 1.361(7)
C8 H8 0.9500
C9 C10 1.405(7)
C9 H9 0.9500
C10 C11 1.382(7)
C10 H10 0.9500
C11 C12 1.411(7)
C13 C18 1.396(6)
C13 C14 1.401(6)
C14 C15 1.421(6)
C15 C16 1.388(7)
C15 C29 1.505(7)
C16 C17 1.382(7)
C16 H16 0.9500
C17 C18 1.385(7)
C17 C30 1.492(7)
C18 H18 0.9500
C19 C24 1.385(7)
C19 C20 1.419(7)
C20 C27 1.396(7)
C20 C21 1.464(7)
C22 C23 1.512(7)
C23 H23A 0.9800
C23 H23B 0.9800
C23 H23C 0.9800
C24 C25 1.389(6)
C24 H24 0.9500
C25 C26 1.386(7)
C25 H25 0.9500
C26 C27 1.380(8)
C26 H26 0.9500
C27 H27 0.9500
C28 H28A 0.9800
C28 H28B 0.9800
C28 H28C 0.9800
C29 H29A 0.9800
C29 H29B 0.9800
C29 H29C 0.9800
C30 H30A 0.9800
C30 H30B 0.9800
C30 H30C 0.9800

loop_
_geom_torsion_atom_site_label_1
_geom_torsion_atom_site_label_2
_geom_torsion_atom_site_label_3
_geom_torsion_atom_site_label_4
_geom_torsion
C1 Ir1 O1 C22 97.5(3)
C19 Ir1 O1 C22 -18.5(7)
C14 Ir1 O1 C22 176.3(3)
N3 Ir1 O1 C22 -79.8(3)
O2 Ir1 O1 C22 -1.9(3)
C1 Ir1 O2 C22 -82.8(3)
C19 Ir1 O2 C22 177.3(3)
C14 Ir1 O2 C22 -3.8(6)
N3 Ir1 O2 C22 100.3(3)
O1 Ir1 O2 C22 2.0(3)
C1 Ir1 N3 C21 37(3)
C19 Ir1 N3 C21 -5.1(4)
C14 Ir1 N3 C21 -94.8(4)
O1 Ir1 N3 C21 160.6(4)
O2 Ir1 N3 C21 102.9(4)
C22 Ir1 N3 C21 131.6(4)
C1 Ir1 N3 C28 -138(2)
C19 Ir1 N3 C28 -179.7(4)
C14 Ir1 N3 C28 90.7(4)
O1 Ir1 N3 C28 -14.0(4)
O2 Ir1 N3 C28 -71.6(4)
C22 Ir1 N3 C28 -43.0(4)
C3 N1 C1 N2 -0.4(6)
C2 N1 C1 N2 176.6(4)
C3 N1 C1 Ir1 176.8(3)
C2 N1 C1 Ir1 -6.2(6)
C11 N2 C1 N1 18.0(6)
C13 N2 C1 N1 -158.3(4)
C11 N2 C1 Ir1 -159.6(3)
C13 N2 C1 Ir1 24.1(5)
C19 Ir1 C1 N1 70.4(4)
C14 Ir1 C1 N1 160.9(4)
N3 Ir1 C1 N1 29(3)
O1 Ir1 C1 N1 -95.1(4)
O2 Ir1 C1 N1 -36.9(4)
C22 Ir1 C1 N1 -65.8(4)
C19 Ir1 C1 N2 -112.3(3)
C14 Ir1 C1 N2 -21.9(3)
N3 Ir1 C1 N2 -154(2)
O1 Ir1 C1 N2 82.2(3)
O2 Ir1 C1 N2 140.4(3)
C22 Ir1 C1 N2 111.4(3)
C1 N1 C3 C4 171.6(4)
C2 N1 C3 C4 -5.4(6)
C1 N1 C3 C12 -12.3(6)
C2 N1 C3 C12 170.6(4)
C12 C3 C4 C5 -2.7(6)
N1 C3 C4 C5 173.3(4)
C3 C4 C5 C6 -1.4(7)
C4 C5 C6 C7 2.1(7)
C5 C6 C7 C12 1.2(7)
C5 C6 C7 C8 -178.2(4)
C6 C7 C8 C9 177.7(5)
C12 C7 C8 C9 -1.7(7)
C7 C8 C9 C10 3.5(8)
C8 C9 C10 C11 0.4(8)
C9 C10 C11 C12 -6.0(7)
C9 C10 C11 N2 175.8(4)
C1 N2 C11 C10 156.5(4)
C13 N2 C11 C10 -27.7(7)
C1 N2 C11 C12 -21.7(6)
C13 N2 C11 C12 154.1(4)
C4 C3 C12 C11 -176.0(4)
N1 C3 C12 C11 7.9(6)
C4 C3 C12 C7 6.0(6)
N1 C3 C12 C7 -170.2(4)
C10 C11 C12 C3 -170.3(4)
N2 C11 C12 C3 7.9(6)
C10 C11 C12 C7 7.7(7)
N2 C11 C12 C7 -174.0(4)
C6 C7 C12 C3 -5.2(6)
C8 C7 C12 C3 174.3(4)
C6 C7 C12 C11 176.8(4)
C8 C7 C12 C11 -3.8(6)
C1 N2 C13 C18 161.3(4)
C11 N2 C13 C18 -14.9(7)
C1 N2 C13 C14 -10.6(6)
C11 N2 C13 C14 173.2(4)
C18 C13 C14 C15 2.0(7)
N2 C13 C14 C15 173.8(4)
C18 C13 C14 Ir1 -178.7(4)
N2 C13 C14 Ir1 -7.0(5)
C1 Ir1 C14 C13 15.3(4)
C19 Ir1 C14 C13 112.4(4)
N3 Ir1 C14 C13 -167.2(3)
O1 Ir1 C14 C13 -71.7(4)
O2 Ir1 C14 C13 -66.6(7)
C22 Ir1 C14 C13 -69.1(4)
C1 Ir1 C14 C15 -165.6(5)
C19 Ir1 C14 C15 -68.5(5)
N3 Ir1 C14 C15 11.9(5)
O1 Ir1 C14 C15 107.4(4)
O2 Ir1 C14 C15 112.5(6)
C22 Ir1 C14 C15 110.0(5)
C13 C14 C15 C16 -1.2(7)
Ir1 C14 C15 C16 179.7(4)
C13 C14 C15 C29 -179.2(4)
Ir1 C14 C15 C29 1.7(7)
C14 C15 C16 C17 -0.7(8)
C29 C15 C16 C17 177.4(5)
C15 C16 C17 C18 1.8(8)
C15 C16 C17 C30 -175.4(5)
C16 C17 C18 C13 -0.9(7)
C30 C17 C18 C13 176.2(5)
C14 C13 C18 C17 -1.0(8)
N2 C13 C18 C17 -172.1(4)
C1 Ir1 C19 C24 0.7(4)
C14 Ir1 C19 C24 -78.6(4)
N3 Ir1 C19 C24 178.5(4)
O1 Ir1 C19 C24 115.8(6)
O2 Ir1 C19 C24 101.1(4)
C22 Ir1 C19 C24 103.0(5)
C1 Ir1 C19 C20 -174.2(3)
C14 Ir1 C19 C20 106.5(3)
N3 Ir1 C19 C20 3.5(3)
O1 Ir1 C19 C20 -59.2(7)
O2 Ir1 C19 C20 -73.8(3)
C22 Ir1 C19 C20 -72.0(4)
C24 C19 C20 C27 2.0(7)
Ir1 C19 C20 C27 177.6(4)
C24 C19 C20 C21 -177.5(4)
Ir1 C19 C20 C21 -1.8(5)
C28 N3 C21 C20 -179.5(4)
Ir1 N3 C21 C20 5.6(6)
C27 C20 C21 N3 177.8(5)
C19 C20 C21 N3 -2.7(7)
Ir1 O2 C22 O1 -3.4(5)
Ir1 O2 C22 C23 176.7(5)
Ir1 O1 C22 O2 3.5(5)
Ir1 O1 C22 C23 -176.7(5)
C1 Ir1 C22 O2 100.1(3)
C19 Ir1 C22 O2 -3.7(4)
C14 Ir1 C22 O2 178.4(3)
N3 Ir1 C22 O2 -76.6(3)
O1 Ir1 C22 O2 -176.6(5)
C1 Ir1 C22 O1 -83.3(3)
C19 Ir1 C22 O1 172.9(3)
C14 Ir1 C22 O1 -5.0(4)
N3 Ir1 C22 O1 100.0(3)
O2 Ir1 C22 O1 176.6(5)
C1 Ir1 C22 C23 10(8)
C19 Ir1 C22 C23 -94(8)
C14 Ir1 C22 C23 89(8)
N3 Ir1 C22 C23 -166(8)
O1 Ir1 C22 C23 94(8)
O2 Ir1 C22 C23 -90(8)
C20 C19 C24 C25 -1.4(7)
Ir1 C19 C24 C25 -176.2(3)
C19 C24 C25 C26 -0.1(7)
C24 C25 C26 C27 1.1(7)
C25 C26 C27 C20 -0.4(7)
C19 C20 C27 C26 -1.1(7)
C21 C20 C27 C26 178.3(5)
